data_7711041
loop_
_publ_author_name
'Francis, Samuel'
'Rice, Craig'
'Scattergood, Paul A.'
'Elliott, Paul'

_publ_section_title
;
 Synthesis and characterisation of group 8
 tris(1-benzyl-1,2,3-triazol-4-yl)-p-anisoylmethane complexes
;
_journal_name_full 'Dalton Transactions'
_journal_paper_doi 10.1039/D2DT02503E
_journal_year 2022
_chemical_formula_sum 'C51 H45 F12 N9 O3 P2 Ru'
_chemical_formula_weight 1222.97
_space_group_crystal_system triclinic
_space_group_IT_number 2
_space_group_name_Hall '-P 1'
_space_group_name_H-M_alt 'P -1'
_atom_sites_solution_hydrogens geom
_audit_creation_method SHELXL-2018/3
_audit_update_record
;
2022-03-07 deposited with the CCDC.	2022-08-22 downloaded from the CCDC.
;
_cell_angle_alpha 105.1740(10)
_cell_angle_beta 93.8060(10)
_cell_angle_gamma 98.6270(10)
_cell_formula_units_Z 2
_cell_length_a 11.4134(4)
_cell_length_b 11.7793(4)
_cell_length_c 21.3297(7)
_cell_measurement_reflns_used 9750
_cell_measurement_temperature 150(2)
_cell_measurement_theta_max 33.02
_cell_measurement_theta_min 2.65
_cell_volume 2719.49(16)
_computing_cell_refinement 'Bruker SAINT'
_computing_data_collection 'Bruker APEX2'
_computing_data_reduction 'Bruker SAINT'
_computing_molecular_graphics 'Bruker SHELXTL'
_computing_publication_material 'Bruker SHELXTL'
_computing_structure_refinement 'SHELXL-2014 (Sheldrick 2014)'
_computing_structure_solution 'SHELXS-97 (Sheldrick 2008)'
_diffrn_ambient_temperature 150(2)
_diffrn_measured_fraction_theta_full 0.996
_diffrn_measured_fraction_theta_max 0.988
_diffrn_measurement_device_type 'Bruker APEX-II CCD'
_diffrn_measurement_method '\f and \w scans'
_diffrn_radiation_type MoK\a
_diffrn_radiation_wavelength 0.71073
_diffrn_reflns_av_R_equivalents 0.0396
_diffrn_reflns_av_unetI/netI 0.0390
_diffrn_reflns_Laue_measured_fraction_full 0.996
_diffrn_reflns_Laue_measured_fraction_max 0.988
_diffrn_reflns_limit_h_max 17
_diffrn_reflns_limit_h_min -17
_diffrn_reflns_limit_k_max 18
_diffrn_reflns_limit_k_min -10
_diffrn_reflns_limit_l_max 32
_diffrn_reflns_limit_l_min -32
_diffrn_reflns_number 84050
_diffrn_reflns_point_group_measured_fraction_full 0.996
_diffrn_reflns_point_group_measured_fraction_max 0.988
_diffrn_reflns_theta_full 25.242
_diffrn_reflns_theta_max 33.290
_diffrn_reflns_theta_min 2.297
_exptl_absorpt_coefficient_mu 0.439
_exptl_absorpt_correction_T_max 0.85
_exptl_absorpt_correction_T_min 0.75
_exptl_absorpt_correction_type multi-scan
_exptl_absorpt_process_details sadabs
_exptl_crystal_colour yellow
_exptl_crystal_density_diffrn 1.494
_exptl_crystal_description block
_exptl_crystal_F_000 1240
_exptl_crystal_size_max 0.210
_exptl_crystal_size_mid 0.200
_exptl_crystal_size_min 0.180
_refine_diff_density_max 0.759
_refine_diff_density_min -0.782
_refine_diff_density_rms 0.076
_refine_ls_extinction_method none
_refine_ls_goodness_of_fit_ref 1.046
_refine_ls_hydrogen_treatment constr
_refine_ls_matrix_type full
_refine_ls_number_parameters 781
_refine_ls_number_reflns 20754
_refine_ls_number_restraints 0
_refine_ls_restrained_S_all 1.046
_refine_ls_R_factor_all 0.0539
_refine_ls_R_factor_gt 0.0402
_refine_ls_shift/su_max 0.001
_refine_ls_shift/su_mean 0.000
_refine_ls_structure_factor_coef Fsqd
_refine_ls_weighting_details 'w=1/[\s^2^(Fo^2^)+(0.0458P)^2^+1.6912P] where P=(Fo^2^+2Fc^2^)/3'
_refine_ls_weighting_scheme calc
_refine_ls_wR_factor_gt 0.0976
_refine_ls_wR_factor_ref 0.1046
_reflns_Friedel_coverage 0.000
_reflns_number_gt 17315
_reflns_number_total 20754
_reflns_threshold_expression 'I > 2\s(I)'
_cod_data_source_file d2dt02503e2.cif
_cod_data_source_block mo_PIPE_SC1_0m_a
_cod_database_code 7711041
_shelx_shelxl_version_number 2018/3
_shelx_space_group_comment
;
The symmetry employed for this shelxl refinement is uniquely defined
by the following loop, which should always be used as a source of
symmetry information in preference to the above space-group names.
They are only intended as comments.
;
_shelx_estimated_absorpt_t_min 0.913
_shelx_estimated_absorpt_t_max 0.925

loop_
_space_group_symop_operation_xyz
'x, y, z'
'-x, -y, -z'

loop_
_atom_site_label
_atom_site_type_symbol
_atom_site_fract_x
_atom_site_fract_y
_atom_site_fract_z
_atom_site_U_iso_or_equiv
_atom_site_adp_type
_atom_site_occupancy
_atom_site_site_symmetry_order
_atom_site_calc_flag
_atom_site_refinement_flags_posn
_atom_site_refinement_flags_adp
_atom_site_refinement_flags_occupancy
_atom_site_disorder_assembly
_atom_site_disorder_group
Ru1 Ru 0.36347(2) 0.32992(2) 0.18762(2) 0.01764(3) Uani 1 1 d . . . . .
F1 F 0.18795(13) 0.68167(16) 0.04231(8) 0.0604(4) Uani 1 1 d . . . . .
F2 F 0.34449(16) 0.69540(18) 0.11304(11) 0.0801(6) Uani 1 1 d . . . . .
F3 F 0.3717(2) 0.69679(19) 0.00989(12) 0.0943(7) Uani 1 1 d . . . . .
F4 F 0.43138(18) 0.8630(2) 0.09308(13) 0.0961(8) Uani 1 1 d . . . . .
F5 F 0.2765(2) 0.85308(19) 0.02150(10) 0.0793(6) Uani 1 1 d . . . . .
F6 F 0.24641(19) 0.84930(17) 0.12356(9) 0.0752(5) Uani 1 1 d . . . . .
F7 F 0.17400(15) 0.68973(15) 0.43404(6) 0.0560(4) Uani 1 1 d . . . . .
F8 F 0.3091(2) 0.7734(5) 0.52557(15) 0.0647(16) Uani 0.583(9) 1 d . . P A 1
F9 F 0.1675(6) 0.8669(4) 0.4999(3) 0.0855(17) Uani 0.583(9) 1 d . . P A 1
F12 F 0.16033(13) 0.78195(16) 0.58717(7) 0.0630(5) Uani 1 1 d . . . . .
F11 F 0.0291(3) 0.7072(7) 0.4958(2) 0.081(2) Uani 0.583(9) 1 d . . P A 1
F10 F 0.1734(6) 0.6158(3) 0.52126(17) 0.079(2) Uani 0.583(9) 1 d . . P A 1
N1 N 0.29319(11) 0.38688(12) 0.27613(6) 0.0174(2) Uani 1 1 d . . . . .
N4 N 0.47143(11) 0.49425(12) 0.22141(6) 0.0180(2) Uani 1 1 d . . . . .
N5 N 0.50366(12) 0.56393(12) 0.18389(6) 0.0205(2) Uani 1 1 d . . . . .
N6 N 0.57146(12) 0.66100(12) 0.22362(6) 0.0198(2) Uani 1 1 d . . . . .
N2 N 0.17940(11) 0.36044(12) 0.28330(6) 0.0197(2) Uani 1 1 d . . . . .
N3 N 0.16989(11) 0.40908(12) 0.34587(6) 0.0192(2) Uani 1 1 d . . . . .
N7 N 0.48398(11) 0.28606(11) 0.25181(6) 0.0188(2) Uani 1 1 d . . . . .
N9 N 0.57592(12) 0.18248(12) 0.29840(7) 0.0218(2) Uani 1 1 d . . . . .
N8 N 0.51384(12) 0.17934(12) 0.24285(7) 0.0225(3) Uani 1 1 d . . . . .
O2 O 0.21113(16) 0.10043(17) 0.66708(9) 0.0510(4) Uani 1 1 d . . . . .
O1 O 0.76769(11) 0.76546(11) 0.57204(6) 0.0249(2) Uani 1 1 d . . . . .
P1 P 0.30920(5) 0.77167(5) 0.06570(3) 0.03957(12) Uani 1 1 d . . . . .
P2 P 0.16542(4) 0.73768(4) 0.51067(2) 0.02576(9) Uani 1 1 d . . . . .
C1 C 0.1270(2) 0.5162(2) 0.17144(12) 0.0452(5) Uani 1 1 d . . . . .
H1A H 0.188901 0.534058 0.208419 0.068 Uiso 1 1 calc R U . . .
H1B H 0.057127 0.550340 0.186300 0.068 Uiso 1 1 calc R U . . .
H1C H 0.157746 0.551066 0.137535 0.068 Uiso 1 1 calc R U . . .
C2 C 0.09160(16) 0.3818(2) 0.14365(9) 0.0353(4) Uani 1 1 d . . . . .
H2 H 0.053404 0.349817 0.177829 0.042 Uiso 1 1 calc R U . . .
C3 C 0.0003(2) 0.3485(3) 0.08311(12) 0.0628(9) Uani 1 1 d . . . . .
H3A H 0.033682 0.382790 0.049589 0.094 Uiso 1 1 calc R U . . .
H3B H -0.072346 0.380097 0.094938 0.094 Uiso 1 1 calc R U . . .
H3C H -0.018940 0.261397 0.066025 0.094 Uiso 1 1 calc R U . . .
C4 C 0.19661(15) 0.31916(18) 0.12630(8) 0.0277(3) Uani 1 1 d . . . . .
C5 C 0.20147(16) 0.20592(18) 0.13862(8) 0.0296(4) Uani 1 1 d . . . . .
H5 H 0.142792 0.176711 0.166133 0.036 Uiso 1 1 calc R U . . .
C6 C 0.29875(17) 0.14728(17) 0.12482(8) 0.0303(4) Uani 1 1 d . . . . .
H6 H 0.307020 0.078001 0.142640 0.036 Uiso 1 1 calc R U . . .
C7 C 0.39770(17) 0.19955(17) 0.09747(8) 0.0306(4) Uani 1 1 d . . . . .
C8 C 0.39315(16) 0.31027(17) 0.08496(8) 0.0277(3) Uani 1 1 d . . . . .
H8 H 0.467459 0.355816 0.074960 0.033 Uiso 1 1 calc R U . . .
C9 C 0.29375(15) 0.36964(18) 0.09922(8) 0.0268(3) Uani 1 1 d . . . . .
H9 H 0.300818 0.454945 0.098535 0.032 Uiso 1 1 calc R U . . .
C10 C 0.5040(2) 0.1395(2) 0.08508(10) 0.0403(5) Uani 1 1 d . . . . .
H10A H 0.489322 0.080791 0.042073 0.060 Uiso 1 1 calc R U . . .
H10B H 0.517957 0.098965 0.118883 0.060 Uiso 1 1 calc R U . . .
H10C H 0.574265 0.199371 0.086195 0.060 Uiso 1 1 calc R U . . .
C11 C 0.49222(12) 0.48038(12) 0.33578(7) 0.0153(2) Uani 1 1 d . . . . .
C12 C 0.35689(12) 0.45123(13) 0.33446(7) 0.0161(2) Uani 1 1 d . . . . .
C13 C 0.27600(13) 0.46478(14) 0.37990(7) 0.0181(2) Uani 1 1 d . . . . .
H13 H 0.291566 0.504618 0.425268 0.022 Uiso 1 1 calc R U . . .
C14 C 0.05103(13) 0.39356(17) 0.36969(8) 0.0247(3) Uani 1 1 d . . . . .
H14A H 0.052729 0.451514 0.412896 0.030 Uiso 1 1 calc R U . . .
H14B H 0.030958 0.312065 0.374930 0.030 Uiso 1 1 calc R U . . .
C15 C -0.04274(13) 0.41273(17) 0.32196(8) 0.0244(3) Uani 1 1 d . . . . .
C16 C -0.11567(16) 0.3162(2) 0.27807(10) 0.0344(4) Uani 1 1 d . . . . .
H16 H -0.109767 0.237236 0.279306 0.041 Uiso 1 1 calc R U . . .
C17 C -0.19790(18) 0.3350(2) 0.23199(11) 0.0441(5) Uani 1 1 d . . . . .
H17 H -0.247557 0.268595 0.201839 0.053 Uiso 1 1 calc R U . . .
C18 C -0.20753(18) 0.4489(3) 0.22994(11) 0.0439(5) Uani 1 1 d . . . . .
H18 H -0.263067 0.461199 0.198223 0.053 Uiso 1 1 calc R U . . .
C19 C -0.1362(2) 0.5451(2) 0.27414(12) 0.0430(5) Uani 1 1 d . . . . .
H19 H -0.143256 0.623941 0.273058 0.052 Uiso 1 1 calc R U . . .
C20 C -0.05411(17) 0.52778(19) 0.32025(10) 0.0335(4) Uani 1 1 d . . . . .
H20 H -0.005594 0.594663 0.350686 0.040 Uiso 1 1 calc R U . . .
C21 C 0.51799(12) 0.54601(13) 0.28430(7) 0.0162(2) Uani 1 1 d . . . . .
C22 C 0.58330(13) 0.65504(13) 0.28622(7) 0.0184(3) Uani 1 1 d . . . . .
H22 H 0.626991 0.713223 0.323189 0.022 Uiso 1 1 calc R U . . .
C23 C 0.62611(15) 0.75470(14) 0.19506(8) 0.0239(3) Uani 1 1 d . . . . .
H23A H 0.656866 0.828528 0.230511 0.029 Uiso 1 1 calc R U . . .
H23B H 0.564579 0.772745 0.165943 0.029 Uiso 1 1 calc R U . . .
C24 C 0.72672(16) 0.71704(15) 0.15666(9) 0.0255(3) Uani 1 1 d . . . . .
C25 C 0.84267(18) 0.7765(2) 0.17904(11) 0.0398(5) Uani 1 1 d . . . . .
H25 H 0.857948 0.839565 0.218414 0.048 Uiso 1 1 calc R U . . .
C26 C 0.9365(2) 0.7437(3) 0.14376(14) 0.0597(8) Uani 1 1 d . . . . .
H26 H 1.015512 0.784966 0.158943 0.072 Uiso 1 1 calc R U . . .
C27 C 0.9153(3) 0.6527(3) 0.08761(14) 0.0609(8) Uani 1 1 d . . . . .
H27 H 0.979841 0.630651 0.064017 0.073 Uiso 1 1 calc R U . . .
C28 C 0.8012(3) 0.5924(2) 0.06468(12) 0.0534(7) Uani 1 1 d . . . . .
H28 H 0.787358 0.528318 0.025780 0.064 Uiso 1 1 calc R U . . .
C29 C 0.7056(2) 0.62582(18) 0.09883(10) 0.0373(4) Uani 1 1 d . . . . .
H29 H 0.626512 0.586076 0.082439 0.045 Uiso 1 1 calc R U . . .
C30 C 0.52731(12) 0.35706(13) 0.31289(7) 0.0164(2) Uani 1 1 d . . . . .
C31 C 0.58632(13) 0.28959(13) 0.34328(8) 0.0193(3) Uani 1 1 d . . . . .
H31 H 0.625897 0.312936 0.386446 0.023 Uiso 1 1 calc R U . . .
C32 C 0.61737(15) 0.07329(14) 0.30527(10) 0.0271(3) Uani 1 1 d . . . . .
H32A H 0.682844 0.094877 0.341367 0.033 Uiso 1 1 calc R U . . .
H32B H 0.649152 0.034473 0.264504 0.033 Uiso 1 1 calc R U . . .
C33 C 0.51767(15) -0.01333(14) 0.31911(8) 0.0240(3) Uani 1 1 d . . . . .
C34 C 0.5163(2) -0.03233(18) 0.38062(10) 0.0363(4) Uani 1 1 d . . . . .
H34 H 0.578422 0.009095 0.414307 0.044 Uiso 1 1 calc R U . . .
C35 C 0.4233(3) -0.1125(2) 0.39290(13) 0.0503(6) Uani 1 1 d . . . . .
H35 H 0.421424 -0.124623 0.435158 0.060 Uiso 1 1 calc R U . . .
C36 C 0.3343(2) -0.1739(2) 0.34375(15) 0.0529(7) Uani 1 1 d . . . . .
H36 H 0.271691 -0.228967 0.352097 0.063 Uiso 1 1 calc R U . . .
C37 C 0.3356(2) -0.1560(2) 0.28284(13) 0.0453(5) Uani 1 1 d . . . . .
H37 H 0.273744 -0.198458 0.249209 0.054 Uiso 1 1 calc R U . . .
C38 C 0.42688(17) -0.07607(16) 0.27016(9) 0.0307(4) Uani 1 1 d . . . . .
H38 H 0.427402 -0.064124 0.227816 0.037 Uiso 1 1 calc R U . . .
C39 C 0.56021(12) 0.55528(13) 0.40117(7) 0.0161(2) Uani 1 1 d . . . . .
C40 C 0.51109(13) 0.63898(14) 0.44545(7) 0.0200(3) Uani 1 1 d . . . . .
H40 H 0.430786 0.647297 0.436072 0.024 Uiso 1 1 calc R U . . .
C41 C 0.57675(14) 0.71125(14) 0.50342(8) 0.0216(3) Uani 1 1 d . . . . .
H41 H 0.540977 0.767032 0.533392 0.026 Uiso 1 1 calc R U . . .
C42 C 0.69482(13) 0.70089(14) 0.51689(7) 0.0194(3) Uani 1 1 d . . . . .
C43 C 0.74692(13) 0.62076(14) 0.47190(8) 0.0211(3) Uani 1 1 d . . . . .
H43 H 0.828169 0.614779 0.480532 0.025 Uiso 1 1 calc R U . . .
C44 C 0.68087(13) 0.54981(14) 0.41469(7) 0.0191(3) Uani 1 1 d . . . . .
H44 H 0.717836 0.496438 0.383996 0.023 Uiso 1 1 calc R U . . .
C45 C 0.71728(17) 0.84361(17) 0.62150(9) 0.0314(4) Uani 1 1 d . . . . .
H45A H 0.692516 0.907264 0.604739 0.047 Uiso 1 1 calc R U . . .
H45B H 0.776757 0.878812 0.659647 0.047 Uiso 1 1 calc R U . . .
H45C H 0.647826 0.798606 0.634202 0.047 Uiso 1 1 calc R U . . .
C46 C 0.1263(2) 0.08191(19) 0.62680(13) 0.0429(5) Uani 1 1 d . . . . .
C47 C 0.0058(3) 0.0220(4) 0.6338(2) 0.1036(17) Uani 1 1 d . . . . .
F8' F 0.0835(8) 0.6080(4) 0.5063(3) 0.078(3) Uani 0.417(9) 1 d . . P A 2
F11' F 0.2780(6) 0.6767(8) 0.51617(19) 0.076(3) Uani 0.417(9) 1 d . . P A 2
F10' F 0.2437(8) 0.8529(6) 0.5157(3) 0.090(4) Uani 0.417(9) 1 d . . P A 2
F9' F 0.0475(7) 0.7844(9) 0.5056(4) 0.105(3) Uani 0.417(9) 1 d . . P A 2
O1A O 0.7263(3) 1.0179(3) 0.16951(16) 0.0455(10) Uani 0.474(5) 1 d . . P B 1
C3A C 0.9085(9) 1.0525(13) 0.1265(6) 0.085(4) Uani 0.474(5) 1 d . . P B 1
C2A C 0.7770(5) 0.9974(4) 0.1209(2) 0.0342(10) Uani 0.474(5) 1 d . . P B 1
C1A C 0.7192(6) 0.9153(5) 0.0573(3) 0.0455(13) Uani 0.474(5) 1 d . . P B 1
C1B C 0.8752(6) 1.0038(5) 0.1025(3) 0.0522(14) Uani 0.526(5) 1 d . . P B 2
O1B O 0.9254(6) 1.0616(6) 0.1555(3) 0.0681(17) Uani 0.526(5) 1 d . . P B 2
C2B C 0.9417(7) 0.9585(7) 0.0450(4) 0.087(2) Uani 0.526(5) 1 d . . P B 2
C3B C 0.7394(6) 0.9700(8) 0.0857(4) 0.069(2) Uani 0.526(5) 1 d . . P B 2
C48 C 0.1436(4) 0.1175(4) 0.5643(2) 0.0912(13) Uani 1 1 d . . . . .

loop_
_atom_site_aniso_label
_atom_site_aniso_U_11
_atom_site_aniso_U_22
_atom_site_aniso_U_33
_atom_site_aniso_U_23
_atom_site_aniso_U_13
_atom_site_aniso_U_12
Ru1 0.01469(5) 0.02138(6) 0.01507(5) 0.00318(4) 0.00198(4) 0.00072(4)
F1 0.0397(8) 0.0769(11) 0.0504(8) 0.0069(8) -0.0053(6) -0.0100(7)
F2 0.0578(10) 0.0867(13) 0.1136(16) 0.0719(13) -0.0159(10) -0.0005(9)
F3 0.0956(16) 0.0744(13) 0.1243(18) 0.0276(13) 0.0716(14) 0.0239(12)
F4 0.0590(11) 0.0808(14) 0.146(2) 0.0567(14) -0.0158(12) -0.0307(10)
F5 0.0958(15) 0.0947(14) 0.0740(12) 0.0579(11) 0.0137(10) 0.0355(12)
F6 0.0961(15) 0.0672(11) 0.0572(10) 0.0069(9) 0.0198(10) 0.0114(10)
F7 0.0731(10) 0.0639(9) 0.0244(6) 0.0113(6) -0.0004(6) -0.0046(8)
F8 0.0209(11) 0.125(5) 0.0383(14) 0.0086(19) 0.0049(9) 0.0065(16)
F9 0.116(4) 0.0384(16) 0.123(4) 0.042(2) 0.041(3) 0.032(2)
F12 0.0465(8) 0.0872(12) 0.0331(7) -0.0125(7) 0.0186(6) -0.0114(8)
F11 0.0184(11) 0.156(6) 0.069(2) 0.051(3) -0.0051(13) -0.013(2)
F10 0.154(6) 0.0390(17) 0.060(2) 0.0290(15) 0.011(3) 0.034(3)
N1 0.0125(5) 0.0226(6) 0.0171(5) 0.0061(4) 0.0020(4) 0.0019(4)
N4 0.0165(5) 0.0216(6) 0.0167(5) 0.0066(4) 0.0031(4) 0.0026(4)
N5 0.0200(6) 0.0219(6) 0.0203(6) 0.0082(5) 0.0029(4) 0.0015(5)
N6 0.0201(6) 0.0196(6) 0.0213(6) 0.0078(5) 0.0042(5) 0.0032(5)
N2 0.0130(5) 0.0286(6) 0.0180(5) 0.0078(5) 0.0031(4) 0.0026(5)
N3 0.0134(5) 0.0278(6) 0.0179(5) 0.0085(5) 0.0033(4) 0.0033(5)
N7 0.0162(5) 0.0184(5) 0.0204(6) 0.0026(4) 0.0022(4) 0.0029(4)
N9 0.0188(6) 0.0179(6) 0.0284(6) 0.0053(5) 0.0013(5) 0.0045(5)
N8 0.0195(6) 0.0191(6) 0.0269(6) 0.0027(5) 0.0011(5) 0.0041(5)
O2 0.0423(9) 0.0576(11) 0.0439(9) 0.0035(8) -0.0064(7) 0.0039(8)
O1 0.0217(5) 0.0276(6) 0.0204(5) 0.0004(4) -0.0021(4) 0.0020(4)
P1 0.0324(3) 0.0412(3) 0.0488(3) 0.0230(2) 0.0000(2) 0.0007(2)
P2 0.02051(18) 0.0295(2) 0.0264(2) 0.00580(17) 0.00148(15) 0.00550(16)
C1 0.0398(11) 0.0607(14) 0.0474(12) 0.0252(11) 0.0129(9) 0.0248(11)
C2 0.0201(7) 0.0658(14) 0.0233(8) 0.0178(8) 0.0000(6) 0.0095(8)
C3 0.0298(10) 0.128(3) 0.0325(11) 0.0220(14) -0.0052(8) 0.0238(14)
C4 0.0197(7) 0.0443(10) 0.0160(6) 0.0066(6) -0.0013(5) 0.0003(7)
C5 0.0237(7) 0.0378(9) 0.0198(7) 0.0030(6) -0.0021(6) -0.0075(7)
C6 0.0319(9) 0.0280(8) 0.0226(7) -0.0015(6) 0.0001(6) -0.0048(7)
C7 0.0323(9) 0.0325(9) 0.0202(7) -0.0031(6) 0.0046(6) 0.0021(7)
C8 0.0253(7) 0.0373(9) 0.0171(6) 0.0034(6) 0.0042(6) 0.0012(7)
C9 0.0234(7) 0.0395(9) 0.0161(6) 0.0077(6) 0.0007(5) 0.0024(7)
C10 0.0449(11) 0.0406(11) 0.0329(9) -0.0003(8) 0.0142(8) 0.0142(9)
C11 0.0126(5) 0.0173(6) 0.0163(6) 0.0050(5) 0.0024(4) 0.0030(5)
C12 0.0133(5) 0.0190(6) 0.0165(6) 0.0057(5) 0.0017(4) 0.0029(5)
C13 0.0146(6) 0.0230(6) 0.0172(6) 0.0064(5) 0.0027(5) 0.0030(5)
C14 0.0145(6) 0.0388(9) 0.0238(7) 0.0129(7) 0.0073(5) 0.0045(6)
C15 0.0138(6) 0.0379(9) 0.0237(7) 0.0111(6) 0.0059(5) 0.0051(6)
C16 0.0217(8) 0.0425(10) 0.0365(9) 0.0105(8) -0.0005(7) 0.0004(7)
C17 0.0231(8) 0.0663(15) 0.0358(10) 0.0075(10) -0.0055(7) 0.0016(9)
C18 0.0227(8) 0.0822(17) 0.0350(10) 0.0254(11) 0.0042(7) 0.0174(10)
C19 0.0333(10) 0.0582(14) 0.0492(12) 0.0269(11) 0.0092(9) 0.0209(10)
C20 0.0259(8) 0.0389(10) 0.0381(10) 0.0122(8) 0.0044(7) 0.0095(7)
C21 0.0139(5) 0.0180(6) 0.0171(6) 0.0049(5) 0.0030(4) 0.0036(5)
C22 0.0169(6) 0.0182(6) 0.0208(6) 0.0055(5) 0.0032(5) 0.0039(5)
C23 0.0275(8) 0.0195(7) 0.0288(8) 0.0122(6) 0.0070(6) 0.0048(6)
C24 0.0285(8) 0.0257(7) 0.0291(8) 0.0168(6) 0.0101(6) 0.0069(6)
C25 0.0276(9) 0.0604(14) 0.0374(10) 0.0254(10) 0.0061(7) 0.0035(9)
C26 0.0291(10) 0.113(3) 0.0540(15) 0.0472(16) 0.0133(10) 0.0168(13)
C27 0.0528(15) 0.103(2) 0.0561(15) 0.0491(16) 0.0338(13) 0.0442(16)
C28 0.0809(19) 0.0518(14) 0.0428(12) 0.0227(11) 0.0351(13) 0.0293(14)
C29 0.0493(12) 0.0317(9) 0.0340(9) 0.0121(8) 0.0176(9) 0.0053(8)
C30 0.0127(5) 0.0175(6) 0.0185(6) 0.0042(5) 0.0022(4) 0.0026(5)
C31 0.0159(6) 0.0182(6) 0.0238(7) 0.0056(5) 0.0020(5) 0.0035(5)
C32 0.0237(7) 0.0186(7) 0.0398(9) 0.0081(6) 0.0014(7) 0.0071(6)
C33 0.0278(8) 0.0191(7) 0.0262(7) 0.0060(6) 0.0032(6) 0.0078(6)
C34 0.0508(12) 0.0322(9) 0.0312(9) 0.0116(7) 0.0043(8) 0.0185(9)
C35 0.0729(17) 0.0472(13) 0.0503(13) 0.0324(11) 0.0301(13) 0.0271(12)
C36 0.0500(14) 0.0422(12) 0.0791(19) 0.0337(13) 0.0283(13) 0.0080(11)
C37 0.0367(11) 0.0328(10) 0.0634(15) 0.0141(10) 0.0042(10) -0.0039(8)
C38 0.0315(9) 0.0269(8) 0.0319(9) 0.0075(7) 0.0018(7) 0.0016(7)
C39 0.0143(6) 0.0171(6) 0.0170(6) 0.0051(5) 0.0016(4) 0.0023(5)
C40 0.0158(6) 0.0217(7) 0.0216(6) 0.0035(5) 0.0013(5) 0.0049(5)
C41 0.0191(6) 0.0228(7) 0.0208(6) 0.0019(5) 0.0029(5) 0.0045(5)
C42 0.0176(6) 0.0205(6) 0.0185(6) 0.0051(5) -0.0007(5) 0.0003(5)
C43 0.0159(6) 0.0240(7) 0.0224(7) 0.0049(6) 0.0000(5) 0.0039(5)
C44 0.0151(6) 0.0206(6) 0.0204(6) 0.0034(5) 0.0023(5) 0.0037(5)
C45 0.0283(8) 0.0325(9) 0.0250(8) -0.0030(7) 0.0017(6) -0.0002(7)
C46 0.0346(10) 0.0290(9) 0.0569(13) 0.0000(9) -0.0042(9) 0.0052(8)
C47 0.0430(16) 0.105(3) 0.120(3) -0.028(3) 0.0280(19) -0.0237(18)
F8' 0.119(6) 0.044(2) 0.049(3) -0.0070(19) 0.043(3) -0.033(3)
F11' 0.061(4) 0.146(8) 0.0306(18) 0.011(3) 0.0043(19) 0.074(5)
F10' 0.118(7) 0.059(4) 0.064(3) 0.007(3) 0.011(4) -0.055(4)
F9' 0.062(4) 0.117(6) 0.118(5) -0.016(4) -0.032(3) 0.065(4)
O1A 0.054(2) 0.049(2) 0.0354(17) 0.0117(15) 0.0168(15) 0.0104(16)
C3A 0.055(5) 0.091(7) 0.079(7) -0.011(7) 0.031(5) -0.034(5)
C2A 0.038(2) 0.0282(19) 0.034(2) 0.0074(17) 0.0089(18) -0.0027(17)
C1A 0.053(3) 0.045(3) 0.029(2) 0.002(2) -0.007(2) -0.002(2)
C1B 0.060(4) 0.034(2) 0.058(3) 0.010(2) 0.001(3) 0.004(2)
O1B 0.070(3) 0.057(3) 0.063(3) -0.003(3) 0.006(3) 0.000(2)
C2B 0.088(5) 0.087(5) 0.066(4) -0.016(4) 0.011(4) 0.019(4)
C3B 0.049(3) 0.094(6) 0.075(5) 0.051(5) -0.011(4) 0.003(4)
C48 0.114(3) 0.075(2) 0.087(3) 0.052(2) -0.031(2) -0.012(2)

loop_
_atom_type_symbol
_atom_type_description
_atom_type_scat_dispersion_real
_atom_type_scat_dispersion_imag
_atom_type_scat_source
C C 0.0033 0.0016 'International Tables Vol C Tables 4.2.6.8 and 6.1.1.4'
H H 0.0000 0.0000 'International Tables Vol C Tables 4.2.6.8 and 6.1.1.4'
F F 0.0171 0.0103 'International Tables Vol C Tables 4.2.6.8 and 6.1.1.4'
N N 0.0061 0.0033 'International Tables Vol C Tables 4.2.6.8 and 6.1.1.4'
O O 0.0106 0.0060 'International Tables Vol C Tables 4.2.6.8 and 6.1.1.4'
P P 0.1023 0.0942 'International Tables Vol C Tables 4.2.6.8 and 6.1.1.4'
Ru Ru -1.2594 0.8363 'International Tables Vol C Tables 4.2.6.8 and 6.1.1.4'

loop_
_geom_angle_atom_site_label_1
_geom_angle_atom_site_label_2
_geom_angle_atom_site_label_3
_geom_angle
_geom_angle_site_symmetry_1
_geom_angle_site_symmetry_3
_geom_angle_publ_flag
N4 Ru1 N1 82.22(5) . . ?
N4 Ru1 N7 81.92(5) . . ?
N1 Ru1 N7 78.77(5) . . ?
N4 Ru1 C5 155.09(7) . . ?
N1 Ru1 C5 94.75(6) . . ?
N7 Ru1 C5 121.92(6) . . ?
N4 Ru1 C9 92.93(6) . . ?
N1 Ru1 C9 121.31(6) . . ?
N7 Ru1 C9 158.59(6) . . ?
C5 Ru1 C9 67.44(7) . . ?
N4 Ru1 C8 94.43(6) . . ?
N1 Ru1 C8 159.17(6) . . ?
N7 Ru1 C8 121.29(6) . . ?
C5 Ru1 C8 79.62(7) . . ?
C9 Ru1 C8 38.05(7) . . ?
N4 Ru1 C6 158.09(6) . . ?
N1 Ru1 C6 119.22(6) . . ?
N7 Ru1 C6 97.14(6) . . ?
C5 Ru1 C6 37.24(7) . . ?
C9 Ru1 C6 79.95(7) . . ?
C8 Ru1 C6 67.21(7) . . ?
N4 Ru1 C4 117.24(6) . . ?
N1 Ru1 C4 94.85(5) . . ?
N7 Ru1 C4 159.09(6) . . ?
C5 Ru1 C4 38.11(7) . . ?
C9 Ru1 C4 37.40(6) . . ?
C8 Ru1 C4 68.31(6) . . ?
C6 Ru1 C4 68.40(8) . . ?
N4 Ru1 C7 120.30(6) . . ?
N1 Ru1 C7 156.41(6) . . ?
N7 Ru1 C7 96.48(6) . . ?
C5 Ru1 C7 67.93(7) . . ?
C9 Ru1 C7 68.14(7) . . ?
C8 Ru1 C7 37.09(7) . . ?
C6 Ru1 C7 37.86(7) . . ?
C4 Ru1 C7 81.37(7) . . ?
N2 N1 C12 110.70(12) . . ?
N2 N1 Ru1 123.36(10) . . ?
C12 N1 Ru1 125.89(9) . . ?
N5 N4 C21 111.04(12) . . ?
N5 N4 Ru1 123.72(10) . . ?
C21 N4 Ru1 125.23(10) . . ?
N4 N5 N6 105.37(12) . . ?
N5 N6 C22 112.22(12) . . ?
N5 N6 C23 118.26(13) . . ?
C22 N6 C23 129.46(14) . . ?
N1 N2 N3 105.77(12) . . ?
N2 N3 C13 112.33(12) . . ?
N2 N3 C14 118.75(12) . . ?
C13 N3 C14 128.88(13) . . ?
N8 N7 C30 110.60(13) . . ?
N8 N7 Ru1 124.25(10) . . ?
C30 N7 Ru1 124.39(10) . . ?
N8 N9 C31 112.07(13) . . ?
N8 N9 C32 118.98(13) . . ?
C31 N9 C32 128.85(14) . . ?
N7 N8 N9 105.67(12) . . ?
C42 O1 C45 117.82(13) . . ?
F3 P1 F1 91.38(11) . . ?
F3 P1 F5 91.06(13) . . ?
F1 P1 F5 92.90(11) . . ?
F3 P1 F2 90.82(13) . . ?
F1 P1 F2 89.13(10) . . ?
F5 P1 F2 177.20(13) . . ?
F3 P1 F4 90.62(14) . . ?
F1 P1 F4 177.18(12) . . ?
F5 P1 F4 89.05(12) . . ?
F2 P1 F4 88.85(11) . . ?
F3 P1 F6 179.33(14) . . ?
F1 P1 F6 89.24(10) . . ?
F5 P1 F6 89.18(11) . . ?
F2 P1 F6 88.93(12) . . ?
F4 P1 F6 88.75(13) . . ?
F10 P2 F11 92.5(3) . . ?
F10' P2 F9' 95.8(5) . . ?
F10' P2 F11' 90.4(4) . . ?
F9' P2 F11' 173.8(5) . . ?
F10' P2 F12 88.0(2) . . ?
F10 P2 F12 86.01(15) . . ?
F11 P2 F12 93.14(19) . . ?
F9' P2 F12 84.7(3) . . ?
F11' P2 F12 94.88(16) . . ?
F10 P2 F9 175.8(3) . . ?
F11 P2 F9 91.7(3) . . ?
F12 P2 F9 94.4(2) . . ?
F10' P2 F7 92.5(2) . . ?
F10 P2 F7 92.18(15) . . ?
F11 P2 F7 88.2(2) . . ?
F9' P2 F7 97.4(3) . . ?
F11' P2 F7 82.98(16) . . ?
F12 P2 F7 177.78(10) . . ?
F9 P2 F7 87.3(2) . . ?
F10 P2 F8 89.2(3) . . ?
F11 P2 F8 178.2(3) . . ?
F12 P2 F8 87.35(12) . . ?
F9 P2 F8 86.6(3) . . ?
F7 P2 F8 91.35(13) . . ?
F10' P2 F8' 177.6(5) . . ?
F9' P2 F8' 86.5(4) . . ?
F11' P2 F8' 87.3(4) . . ?
F12 P2 F8' 91.47(18) . . ?
F7 P2 F8' 87.88(17) . . ?
C2 C1 H1A 109.5 . . ?
C2 C1 H1B 109.5 . . ?
H1A C1 H1B 109.5 . . ?
C2 C1 H1C 109.5 . . ?
H1A C1 H1C 109.5 . . ?
H1B C1 H1C 109.5 . . ?
C4 C2 C1 113.36(17) . . ?
C4 C2 C3 108.52(18) . . ?
C1 C2 C3 111.8(2) . . ?
C4 C2 H2 107.6 . . ?
C1 C2 H2 107.6 . . ?
C3 C2 H2 107.6 . . ?
C2 C3 H3A 109.5 . . ?
C2 C3 H3B 109.5 . . ?
H3A C3 H3B 109.5 . . ?
C2 C3 H3C 109.5 . . ?
H3A C3 H3C 109.5 . . ?
H3B C3 H3C 109.5 . . ?
C9 C4 C5 117.31(17) . . ?
C9 C4 C2 122.23(18) . . ?
C5 C4 C2 120.44(16) . . ?
C9 C4 Ru1 70.57(9) . . ?
C5 C4 Ru1 70.21(10) . . ?
C2 C4 Ru1 128.91(12) . . ?
C6 C5 C4 121.85(16) . . ?
C6 C5 Ru1 72.03(10) . . ?
C4 C5 Ru1 71.68(9) . . ?
C6 C5 H5 118.4 . . ?
C4 C5 H5 118.4 . . ?
Ru1 C5 H5 118.4 . . ?
C5 C6 C7 120.52(18) . . ?
C5 C6 Ru1 70.73(10) . . ?
C7 C6 Ru1 71.84(10) . . ?
C5 C6 H6 119.1 . . ?
C7 C6 H6 119.1 . . ?
Ru1 C6 H6 119.1 . . ?
C8 C7 C6 117.89(17) . . ?
C8 C7 C10 121.39(18) . . ?
C6 C7 C10 120.68(19) . . ?
C8 C7 Ru1 70.38(10) . . ?
C6 C7 Ru1 70.30(10) . . ?
C10 C7 Ru1 128.84(14) . . ?
C7 C8 C9 121.29(16) . . ?
C7 C8 Ru1 72.52(10) . . ?
C9 C8 Ru1 70.64(9) . . ?
C7 C8 H8 118.7 . . ?
C9 C8 H8 118.7 . . ?
Ru1 C8 H8 118.7 . . ?
C4 C9 C8 121.14(18) . . ?
C4 C9 Ru1 72.02(10) . . ?
C8 C9 Ru1 71.31(10) . . ?
C4 C9 H9 118.8 . . ?
C8 C9 H9 118.8 . . ?
Ru1 C9 H9 118.8 . . ?
C7 C10 H10A 109.5 . . ?
C7 C10 H10B 109.5 . . ?
H10A C10 H10B 109.5 . . ?
C7 C10 H10C 109.5 . . ?
H10A C10 H10C 109.5 . . ?
H10B C10 H10C 109.5 . . ?
C21 C11 C39 108.84(11) . . ?
C21 C11 C12 107.54(11) . . ?
C39 C11 C12 115.93(11) . . ?
C21 C11 C30 108.35(11) . . ?
C39 C11 C30 112.79(11) . . ?
C12 C11 C30 103.01(11) . . ?
N1 C12 C13 106.28(12) . . ?
N1 C12 C11 117.31(12) . . ?
C13 C12 C11 136.17(13) . . ?
N3 C13 C12 104.90(13) . . ?
N3 C13 H13 127.6 . . ?
C12 C13 H13 127.6 . . ?
N3 C14 C15 110.27(12) . . ?
N3 C14 H14A 109.6 . . ?
C15 C14 H14A 109.6 . . ?
N3 C14 H14B 109.6 . . ?
C15 C14 H14B 109.6 . . ?
H14A C14 H14B 108.1 . . ?
C16 C15 C20 119.23(17) . . ?
C16 C15 C14 120.54(17) . . ?
C20 C15 C14 120.19(16) . . ?
C15 C16 C17 120.0(2) . . ?
C15 C16 H16 120.0 . . ?
C17 C16 H16 120.0 . . ?
C18 C17 C16 120.5(2) . . ?
C18 C17 H17 119.8 . . ?
C16 C17 H17 119.8 . . ?
C17 C18 C19 119.63(19) . . ?
C17 C18 H18 120.2 . . ?
C19 C18 H18 120.2 . . ?
C18 C19 C20 120.5(2) . . ?
C18 C19 H19 119.7 . . ?
C20 C19 H19 119.7 . . ?
C19 C20 C15 120.1(2) . . ?
C19 C20 H20 119.9 . . ?
C15 C20 H20 119.9 . . ?
N4 C21 C22 106.81(13) . . ?
N4 C21 C11 119.64(12) . . ?
C22 C21 C11 133.55(13) . . ?
N6 C22 C21 104.55(13) . . ?
N6 C22 H22 127.7 . . ?
C21 C22 H22 127.7 . . ?
N6 C23 C24 111.73(13) . . ?
N6 C23 H23A 109.3 . . ?
C24 C23 H23A 109.3 . . ?
N6 C23 H23B 109.3 . . ?
C24 C23 H23B 109.3 . . ?
H23A C23 H23B 107.9 . . ?
C29 C24 C25 119.35(18) . . ?
C29 C24 C23 121.32(17) . . ?
C25 C24 C23 119.32(17) . . ?
C24 C25 C26 120.0(2) . . ?
C24 C25 H25 120.0 . . ?
C26 C25 H25 120.0 . . ?
C27 C26 C25 120.3(3) . . ?
C27 C26 H26 119.9 . . ?
C25 C26 H26 119.9 . . ?
C26 C27 C28 120.7(2) . . ?
C26 C27 H27 119.7 . . ?
C28 C27 H27 119.7 . . ?
C27 C28 C29 119.8(2) . . ?
C27 C28 H28 120.1 . . ?
C29 C28 H28 120.1 . . ?
C24 C29 C28 119.9(2) . . ?
C24 C29 H29 120.1 . . ?
C28 C29 H29 120.1 . . ?
N7 C30 C31 106.69(13) . . ?
N7 C30 C11 119.01(12) . . ?
C31 C30 C11 133.86(13) . . ?
N9 C31 C30 104.96(13) . . ?
N9 C31 H31 127.5 . . ?
C30 C31 H31 127.5 . . ?
N9 C32 C33 111.37(14) . . ?
N9 C32 H32A 109.4 . . ?
C33 C32 H32A 109.4 . . ?
N9 C32 H32B 109.4 . . ?
C33 C32 H32B 109.4 . . ?
H32A C32 H32B 108.0 . . ?
C34 C33 C38 119.24(18) . . ?
C34 C33 C32 120.41(17) . . ?
C38 C33 C32 120.35(16) . . ?
C33 C34 C35 119.9(2) . . ?
C33 C34 H34 120.1 . . ?
C35 C34 H34 120.1 . . ?
C36 C35 C34 120.0(2) . . ?
C36 C35 H35 120.0 . . ?
C34 C35 H35 120.0 . . ?
C37 C36 C35 120.4(2) . . ?
C37 C36 H36 119.8 . . ?
C35 C36 H36 119.8 . . ?
C36 C37 C38 120.2(2) . . ?
C36 C37 H37 119.9 . . ?
C38 C37 H37 119.9 . . ?
C37 C38 C33 120.3(2) . . ?
C37 C38 H38 119.8 . . ?
C33 C38 H38 119.8 . . ?
C40 C39 C44 117.75(13) . . ?
C40 C39 C11 122.42(13) . . ?
C44 C39 C11 119.47(12) . . ?
C39 C40 C41 121.65(14) . . ?
C39 C40 H40 119.2 . . ?
C41 C40 H40 119.2 . . ?
C42 C41 C40 119.44(14) . . ?
C42 C41 H41 120.3 . . ?
C40 C41 H41 120.3 . . ?
O1 C42 C41 124.94(14) . . ?
O1 C42 C43 115.36(13) . . ?
C41 C42 C43 119.70(14) . . ?
C44 C43 C42 120.23(14) . . ?
C44 C43 H43 119.9 . . ?
C42 C43 H43 119.9 . . ?
C43 C44 C39 121.12(14) . . ?
C43 C44 H44 119.4 . . ?
C39 C44 H44 119.4 . . ?
O1 C45 H45A 109.5 . . ?
O1 C45 H45B 109.5 . . ?
H45A C45 H45B 109.5 . . ?
O1 C45 H45C 109.5 . . ?
H45A C45 H45C 109.5 . . ?
H45B C45 H45C 109.5 . . ?
O2 C46 C47 123.6(3) . . ?
O2 C46 C48 118.6(3) . . ?
C47 C46 C48 117.7(3) . . ?
O1A C2A C1A 123.0(5) . . ?
O1A C2A C3A 118.2(6) . . ?
C1A C2A C3A 118.8(6) . . ?
O1B C1B C2B 122.5(7) . . ?
O1B C1B C3B 124.8(7) . . ?
C2B C1B C3B 112.7(6) . . ?

loop_
_geom_bond_atom_site_label_1
_geom_bond_atom_site_label_2
_geom_bond_distance
_geom_bond_site_symmetry_2
_geom_bond_publ_flag
Ru1 N4 2.0544(13) . ?
Ru1 N1 2.0874(12) . ?
Ru1 N7 2.0897(13) . ?
Ru1 C5 2.1859(16) . ?
Ru1 C9 2.1865(17) . ?
Ru1 C8 2.1954(16) . ?
Ru1 C6 2.2026(17) . ?
Ru1 C4 2.2053(16) . ?
Ru1 C7 2.2231(17) . ?
F1 P1 1.5745(15) . ?
F2 P1 1.5869(17) . ?
F3 P1 1.567(2) . ?
F4 P1 1.5989(18) . ?
F5 P1 1.5752(17) . ?
F6 P1 1.6112(19) . ?
F7 P2 1.5983(14) . ?
F8 P2 1.619(3) . ?
F9 P2 1.595(3) . ?
F12 P2 1.5857(14) . ?
F11 P2 1.536(3) . ?
F10 P2 1.525(3) . ?
N1 N2 1.3180(16) . ?
N1 C12 1.3682(18) . ?
N4 N5 1.3197(18) . ?
N4 C21 1.3542(18) . ?
N5 N6 1.3283(19) . ?
N6 C22 1.3544(19) . ?
N6 C23 1.475(2) . ?
N2 N3 1.3262(17) . ?
N3 C13 1.3490(19) . ?
N3 C14 1.4824(19) . ?
N7 N8 1.3207(18) . ?
N7 C30 1.3643(19) . ?
N9 N8 1.329(2) . ?
N9 C31 1.353(2) . ?
N9 C32 1.474(2) . ?
O2 C46 1.204(3) . ?
O1 C42 1.3660(18) . ?
O1 C45 1.422(2) . ?
P2 F10' 1.483(4) . ?
P2 F9' 1.536(5) . ?
P2 F11' 1.575(4) . ?
P2 F8' 1.643(4) . ?
C1 C2 1.519(4) . ?
C1 H1A 0.9800 . ?
C1 H1B 0.9800 . ?
C1 H1C 0.9800 . ?
C2 C4 1.516(3) . ?
C2 C3 1.530(3) . ?
C2 H2 1.0000 . ?
C3 H3A 0.9800 . ?
C3 H3B 0.9800 . ?
C3 H3C 0.9800 . ?
C4 C9 1.408(2) . ?
C4 C5 1.434(3) . ?
C5 C6 1.401(3) . ?
C5 H5 1.0000 . ?
C6 C7 1.436(3) . ?
C6 H6 1.0000 . ?
C7 C8 1.406(3) . ?
C7 C10 1.498(3) . ?
C8 C9 1.429(3) . ?
C8 H8 1.0000 . ?
C9 H9 1.0000 . ?
C10 H10A 0.9800 . ?
C10 H10B 0.9800 . ?
C10 H10C 0.9800 . ?
C11 C21 1.519(2) . ?
C11 C39 1.5274(19) . ?
C11 C12 1.5278(19) . ?
C11 C30 1.529(2) . ?
C12 C13 1.3782(19) . ?
C13 H13 0.9500 . ?
C14 C15 1.510(2) . ?
C14 H14A 0.9900 . ?
C14 H14B 0.9900 . ?
C15 C16 1.384(3) . ?
C15 C20 1.390(3) . ?
C16 C17 1.396(3) . ?
C16 H16 0.9500 . ?
C17 C18 1.374(4) . ?
C17 H17 0.9500 . ?
C18 C19 1.378(4) . ?
C18 H18 0.9500 . ?
C19 C20 1.388(3) . ?
C19 H19 0.9500 . ?
C20 H20 0.9500 . ?
C21 C22 1.374(2) . ?
C22 H22 0.9500 . ?
C23 C24 1.508(2) . ?
C23 H23A 0.9900 . ?
C23 H23B 0.9900 . ?
C24 C29 1.387(3) . ?
C24 C25 1.390(3) . ?
C25 C26 1.393(3) . ?
C25 H25 0.9500 . ?
C26 C27 1.361(5) . ?
C26 H26 0.9500 . ?
C27 C28 1.377(4) . ?
C27 H27 0.9500 . ?
C28 C29 1.400(3) . ?
C28 H28 0.9500 . ?
C29 H29 0.9500 . ?
C30 C31 1.370(2) . ?
C31 H31 0.9500 . ?
C32 C33 1.509(2) . ?
C32 H32A 0.9900 . ?
C32 H32B 0.9900 . ?
C33 C34 1.388(3) . ?
C33 C38 1.390(3) . ?
C34 C35 1.397(3) . ?
C34 H34 0.9500 . ?
C35 C36 1.376(4) . ?
C35 H35 0.9500 . ?
C36 C37 1.370(4) . ?
C36 H36 0.9500 . ?
C37 C38 1.386(3) . ?
C37 H37 0.9500 . ?
C38 H38 0.9500 . ?
C39 C40 1.388(2) . ?
C39 C44 1.403(2) . ?
C40 C41 1.396(2) . ?
C40 H40 0.9500 . ?
C41 C42 1.389(2) . ?
C41 H41 0.9500 . ?
C42 C43 1.391(2) . ?
C43 C44 1.382(2) . ?
C43 H43 0.9500 . ?
C44 H44 0.9500 . ?
C45 H45A 0.9800 . ?
C45 H45B 0.9800 . ?
C45 H45C 0.9800 . ?
C46 C47 1.485(4) . ?
C46 C48 1.514(4) . ?
O1A C2A 1.207(5) . ?
C3A C2A 1.527(10) . ?
C2A C1A 1.489(7) . ?
C1B O1B 1.209(8) . ?
C1B C2B 1.506(9) . ?
C1B C3B 1.535(9) . ?
